data_4515197
loop_
_publ_author_name
'Chu, Anlea'
'Hau, Franky Ka-Wah'
'Yao, Liao-Yuan'
'Yam, Vivian Wing-Wah'

_publ_section_title
;
 Decanuclear Gold(I) Sulfido Pseudopolymorphs Displaying
 Stimuli-Responsive RGBY Luminescence Changes
;
_journal_issue 2
_journal_name_full 'ACS Materials Letters'
_journal_page_first 277
_journal_paper_doi 10.1021/acsmaterialslett.9b00175
_journal_volume 1
_journal_year 2019
_chemical_formula_moiety 'C120 H104 Au10 N8 P8 S4, 2(F6 P), C2 H3 N, O'
_chemical_formula_sum 'C122 H107 Au10 F12 N9 O P10 S4'
_chemical_formula_weight 4350.77
_space_group_IT_number 14
_space_group_name_Hall '-P 2yn'
_space_group_name_H-M_alt 'P 1 21/n 1'
_symmetry_cell_setting monoclinic
_symmetry_space_group_name_Hall '-P 2yn'
_symmetry_space_group_name_H-M 'P 1 21/n 1'
_atom_sites_solution_hydrogens geom
_atom_sites_solution_primary direct
_atom_sites_solution_secondary difmap
_audit_creation_method SHELXL-97
_cell_angle_alpha 90.00
_cell_angle_beta 109.15(3)
_cell_angle_gamma 90.00
_cell_formula_units_Z 4
_cell_length_a 24.844(5)
_cell_length_b 19.736(4)
_cell_length_c 29.107(6)
_cell_measurement_reflns_used 269093
_cell_measurement_temperature 194(2)
_cell_measurement_theta_max 29.48
_cell_measurement_theta_min 0.41
_cell_volume 13482(5)
_computing_structure_refinement 'SHELXL-97 (Sheldrick, 1997)'
_computing_structure_solution 'SHELXS-97 (Sheldrick, 1990)'
_diffrn_ambient_temperature 194(2)
_diffrn_measured_fraction_theta_full 0.979
_diffrn_measured_fraction_theta_max 0.979
_diffrn_measurement_device_type 'mar CCD'
_diffrn_radiation_type synchrotron
_diffrn_radiation_wavelength 0.71990
_diffrn_reflns_av_R_equivalents 0.0296
_diffrn_reflns_av_sigmaI/netI 0.0326
_diffrn_reflns_limit_h_max 29
_diffrn_reflns_limit_h_min -30
_diffrn_reflns_limit_k_max 0
_diffrn_reflns_limit_k_min -24
_diffrn_reflns_limit_l_max 35
_diffrn_reflns_limit_l_min -35
_diffrn_reflns_number 47152
_diffrn_reflns_theta_full 26.00
_diffrn_reflns_theta_max 26.00
_diffrn_reflns_theta_min 1.83
_exptl_absorpt_coefficient_mu 11.082
_exptl_crystal_colour yellow
_exptl_crystal_density_diffrn 2.144
_exptl_crystal_density_method 'not measured'
_exptl_crystal_description prism
_exptl_crystal_F_000 8088
_refine_diff_density_max 1.574
_refine_diff_density_min -2.305
_refine_diff_density_rms 0.165
_refine_ls_extinction_method none
_refine_ls_goodness_of_fit_ref 1.032
_refine_ls_hydrogen_treatment mixed
_refine_ls_matrix_type full
_refine_ls_number_parameters 1617
_refine_ls_number_reflns 24957
_refine_ls_number_restraints 0
_refine_ls_restrained_S_all 1.032
_refine_ls_R_factor_all 0.0323
_refine_ls_R_factor_gt 0.0297
_refine_ls_shift/su_max 0.000
_refine_ls_shift/su_mean 0.000
_refine_ls_structure_factor_coef Fsqd
_refine_ls_weighting_details 'calc w=1/[\s^2^(Fo^2^)+(0.0457P)^2^+52.1373P] where P=(Fo^2^+2Fc^2^)/3'
_refine_ls_weighting_scheme calc
_refine_ls_wR_factor_gt 0.0803
_refine_ls_wR_factor_ref 0.0819
_reflns_number_gt 23043
_reflns_number_total 24957
_reflns_threshold_expression >2sigma(I)
_cod_data_source_file tz9b00175_si_003.cif
_cod_data_source_block anlea-t7-red
_cod_original_sg_symbol_H-M 'P 21/n'
_cod_database_code 4515197

loop_
_symmetry_equiv_pos_as_xyz
'x, y, z'
'-x+1/2, y+1/2, -z+1/2'
'-x, -y, -z'
'x-1/2, -y-1/2, z-1/2'

loop_
_atom_site_label
_atom_site_type_symbol
_atom_site_fract_x
_atom_site_fract_y
_atom_site_fract_z
_atom_site_U_iso_or_equiv
_atom_site_adp_type
_atom_site_occupancy
_atom_site_symmetry_multiplicity
_atom_site_calc_flag
_atom_site_refinement_flags
_atom_site_disorder_assembly
_atom_site_disorder_group
Au1 Au 0.340025(9) -0.046340(10) 0.891492(7) 0.02636(5) Uani 1 1 d . . .
Au2 Au 0.290828(10) 0.087300(11) 0.834695(7) 0.02830(5) Uani 1 1 d . . .
Au3 Au 0.229331(10) 0.143365(11) 0.908687(8) 0.02945(5) Uani 1 1 d . . .
Au4 Au 0.144943(10) 0.129920(10) 0.965336(8) 0.02785(5) Uani 1 1 d . . .
Au5 Au 0.067203(9) 0.035200(10) 0.886917(7) 0.02540(5) Uani 1 1 d . . .
Au6 Au 0.075097(10) -0.106395(11) 0.835525(7) 0.02896(5) Uani 1 1 d . . .
Au7 Au 0.187746(10) -0.155071(11) 0.918461(8) 0.02972(5) Uani 1 1 d . . .
Au8 Au 0.316102(9) -0.134643(10) 0.970874(8) 0.02646(5) Uani 1 1 d . . .
Au9 Au 0.226365(9) -0.002653(10) 0.949018(7) 0.02311(5) Uani 1 1 d . . .
Au10 Au 0.184099(10) -0.009351(11) 0.837940(7) 0.02786(5) Uani 1 1 d . . .
C1 C -0.0264(3) -0.0801(3) 0.8888(2) 0.0296(12) Uani 1 1 d . . .
C2 C -0.0034(3) 0.1146(3) 0.7787(2) 0.0330(13) Uani 1 1 d . . .
C3 C 0.2793(3) 0.1804(3) 1.0346(2) 0.0362(13) Uani 1 1 d . . .
C4 C 0.4412(3) -0.1203(3) 0.8544(2) 0.0349(13) Uani 1 1 d . . .
C5 C 0.3307(3) -0.1253(4) 0.7825(2) 0.0431(16) Uani 1 1 d . . .
C6 C 0.4347(3) 0.0737(3) 0.8932(2) 0.0339(13) Uani 1 1 d . . .
C7 C 0.0173(3) -0.1051(3) 0.9289(2) 0.0336(13) Uani 1 1 d . . .
H7 H 0.0504 -0.1242 0.9245 0.040 Uiso 1 1 calc R . .
C8 C 0.2397(3) -0.1796(3) 1.0449(2) 0.0308(12) Uani 1 1 d . . .
C9 C 0.4208(3) 0.1039(3) 0.9312(2) 0.0401(14) Uani 1 1 d . . .
H9 H 0.3838 0.1221 0.9255 0.048 Uiso 1 1 calc R . .
C10 C -0.0744(3) -0.0521(3) 0.8959(2) 0.0367(14) Uani 1 1 d . . .
H10 H -0.1048 -0.0354 0.8691 0.044 Uiso 1 1 calc R . .
C11 C 0.0942(3) 0.2812(3) 0.9164(2) 0.0386(14) Uani 1 1 d . . .
C12 C 0.0126(3) -0.1021(3) 0.9754(2) 0.0358(13) Uani 1 1 d . . .
H12 H 0.0421 -0.1201 1.0024 0.043 Uiso 1 1 calc R . .
C13 C 0.3237(3) 0.2588(3) 0.9712(3) 0.0423(15) Uani 1 1 d . . .
C14 C 0.0482(3) 0.1085(4) 0.7695(2) 0.0409(15) Uani 1 1 d . . .
H14 H 0.0762 0.0769 0.7872 0.049 Uiso 1 1 calc R . .
C15 C -0.0673(3) -0.1544(4) 0.8009(2) 0.0464(18) Uani 1 1 d . . .
C16 C 0.1466(3) -0.2649(3) 0.9928(3) 0.0395(15) Uani 1 1 d . . .
C17 C 0.3767(3) -0.2751(3) 1.0335(3) 0.0433(16) Uani 1 1 d . . .
C18 C -0.0654(3) 0.1038(3) 0.8446(2) 0.0364(14) Uani 1 1 d . . .
C19 C -0.0775(3) -0.0489(3) 0.9424(2) 0.0402(15) Uani 1 1 d . . .
H19 H -0.1102 -0.0293 0.9471 0.048 Uiso 1 1 calc R . .
C20 C -0.0355(4) -0.0227(4) 0.7138(3) 0.058(2) Uani 1 1 d . . .
C21 C 0.3523(3) -0.1746(4) 0.7591(2) 0.0445(16) Uani 1 1 d . . .
H21 H 0.3921 -0.1827 0.7690 0.053 Uiso 1 1 calc R . .
C22 C 0.2258(4) -0.1121(3) 1.0499(3) 0.0472(18) Uani 1 1 d . . .
H22 H 0.1986 -0.0897 1.0235 0.057 Uiso 1 1 calc R . .
C23 C -0.0466(3) 0.1551(4) 0.7493(2) 0.0437(16) Uani 1 1 d . . .
H23 H -0.0831 0.1555 0.7533 0.052 Uiso 1 1 calc R . .
C24 C 0.4900(3) 0.0467(3) 0.9029(3) 0.0434(16) Uani 1 1 d . . .
H24 H 0.5003 0.0262 0.8774 0.052 Uiso 1 1 calc R . .
C25 C 0.3623(3) 0.2884(3) 1.0126(3) 0.0464(16) Uani 1 1 d . . .
H25 H 0.3560 0.2853 1.0430 0.056 Uiso 1 1 calc R . .
C26 C 0.2427(3) -0.3536(3) 0.9760(3) 0.0423(16) Uani 1 1 d . . .
H26A H 0.2335 -0.3698 1.0048 0.051 Uiso 1 1 calc R . .
H26B H 0.2770 -0.3783 0.9753 0.051 Uiso 1 1 calc R . .
C27 C -0.0752(3) -0.0168(4) 0.7450(2) 0.0504(19) Uani 1 1 d . . .
H27A H -0.0982 0.0249 0.7354 0.061 Uiso 1 1 calc R . .
H27B H -0.1019 -0.0557 0.7373 0.061 Uiso 1 1 calc R . .
C28 C 0.3338(4) -0.2895(4) 0.9299(3) 0.059(2) Uani 1 1 d . . .
C29 C 0.1299(3) 0.2770(3) 1.0227(2) 0.0434(15) Uani 1 1 d . . .
C30 C -0.0344(3) -0.0731(3) 0.9821(2) 0.0382(14) Uani 1 1 d . . .
H30 H -0.0373 -0.0699 1.0138 0.046 Uiso 1 1 calc R . .
C31 C 0.5289(3) 0.0501(4) 0.9491(3) 0.0504(19) Uani 1 1 d . . .
H31 H 0.5659 0.0315 0.9552 0.060 Uiso 1 1 calc R . .
C32 C 0.4038(4) 0.1410(4) 0.8020(3) 0.0501(19) Uani 1 1 d . . .
C33 C 0.2152(3) 0.3429(3) 0.9518(3) 0.0523(19) Uani 1 1 d . . .
H33A H 0.1767 0.3631 0.9389 0.063 Uiso 1 1 calc R . .
H33B H 0.2296 0.3370 0.9241 0.063 Uiso 1 1 calc R . .
C34 C 0.5153(3) 0.0801(4) 0.9868(3) 0.053(2) Uani 1 1 d . . .
H34 H 0.5425 0.0821 1.0185 0.064 Uiso 1 1 calc R . .
C35 C 0.3058(3) 0.1172(3) 1.0441(3) 0.0479(18) Uani 1 1 d . . .
H35 H 0.3134 0.0932 1.0186 0.057 Uiso 1 1 calc R . .
C36 C 0.4612(3) 0.1073(4) 0.9775(3) 0.0482(17) Uani 1 1 d . . .
H36 H 0.4517 0.1286 1.0031 0.058 Uiso 1 1 calc R . .
C37 C -0.0457(3) 0.1527(4) 0.8808(3) 0.0466(16) Uani 1 1 d . . .
H37 H -0.0060 0.1608 0.8951 0.056 Uiso 1 1 calc R . .
C38 C 0.4445(3) -0.1712(4) 0.8889(2) 0.0434(16) Uani 1 1 d . . .
H38 H 0.4125 -0.1810 0.8988 0.052 Uiso 1 1 calc R . .
C39 C 0.2545(4) 0.3934(4) 0.9881(4) 0.066(3) Uani 1 1 d . . .
C40 C -0.0359(3) 0.1952(4) 0.7137(2) 0.0467(17) Uani 1 1 d . . .
H40 H -0.0645 0.2251 0.6945 0.056 Uiso 1 1 calc R . .
C41 C 0.4887(3) -0.1081(4) 0.8399(3) 0.0518(18) Uani 1 1 d . . .
H41 H 0.4870 -0.0740 0.8164 0.062 Uiso 1 1 calc R . .
C42 C 0.0963(3) 0.2607(4) 0.8717(3) 0.0512(18) Uani 1 1 d . . .
H42 H 0.1243 0.2286 0.8703 0.061 Uiso 1 1 calc R . .
C43 C 0.0578(3) 0.1494(5) 0.7343(3) 0.055(2) Uani 1 1 d . . .
H43 H 0.0938 0.1481 0.7295 0.066 Uiso 1 1 calc R . .
C44 C 0.1918(4) -0.3725(4) 0.9290(4) 0.068(3) Uani 1 1 d . . .
C45 C -0.1236(3) 0.0930(4) 0.8241(3) 0.0482(17) Uani 1 1 d . . .
H45 H -0.1374 0.0598 0.7993 0.058 Uiso 1 1 calc R . .
C46 C 0.1160(3) 0.2328(4) 1.0536(3) 0.0488(17) Uani 1 1 d . . .
H46 H 0.1134 0.1857 1.0463 0.059 Uiso 1 1 calc R . .
C47 C 0.4098(4) 0.3224(4) 1.0095(3) 0.0543(19) Uani 1 1 d . . .
H47 H 0.4351 0.3445 1.0372 0.065 Uiso 1 1 calc R . .
C48 C 0.0159(3) 0.1917(4) 0.7062(2) 0.0528(19) Uani 1 1 d . . .
H48 H 0.0227 0.2186 0.6816 0.063 Uiso 1 1 calc R . .
C49 C 0.1506(4) -0.3043(4) 1.0330(3) 0.0495(17) Uani 1 1 d . . .
H49 H 0.1856 -0.3077 1.0591 0.059 Uiso 1 1 calc R . .
C50 C 0.3740(3) -0.3295(4) 1.0631(3) 0.0522(18) Uani 1 1 d . . .
H50 H 0.3402 -0.3558 1.0558 0.063 Uiso 1 1 calc R . .
C51 C 0.2787(3) -0.2127(5) 1.0844(2) 0.0506(18) Uani 1 1 d . . .
H51 H 0.2878 -0.2589 1.0817 0.061 Uiso 1 1 calc R . .
C52 C 0.4198(4) 0.3239(4) 0.9660(4) 0.062(2) Uani 1 1 d . . .
H52 H 0.4526 0.3467 0.9639 0.074 Uiso 1 1 calc R . .
C53 C 0.3156(4) -0.2120(5) 0.7214(3) 0.061(2) Uani 1 1 d . . .
H53 H 0.3303 -0.2461 0.7059 0.073 Uiso 1 1 calc R . .
C54 C 0.3344(4) 0.2612(4) 0.9280(3) 0.061(2) Uani 1 1 d . . .
H54 H 0.3085 0.2411 0.8997 0.073 Uiso 1 1 calc R . .
C55 C 0.4948(4) -0.2069(5) 0.9083(3) 0.062(2) Uani 1 1 d . . .
H55 H 0.4974 -0.2410 0.9319 0.075 Uiso 1 1 calc R . .
C56 C 0.0972(3) -0.2657(4) 0.9522(3) 0.058(2) Uani 1 1 d . . .
H56 H 0.0963 -0.2427 0.9233 0.070 Uiso 1 1 calc R . .
C57 C 0.1018(4) -0.3392(4) 1.0345(4) 0.063(2) Uani 1 1 d . . .
H57 H 0.1034 -0.3650 1.0624 0.076 Uiso 1 1 calc R . .
C58 C 0.5378(3) -0.1451(4) 0.8592(3) 0.060(2) Uani 1 1 d . . .
H58 H 0.5695 -0.1369 0.8487 0.072 Uiso 1 1 calc R . .
C59 C 0.4384(5) 0.2555(5) 0.7624(4) 0.082(3) Uani 1 1 d . . .
H59 H 0.4502 0.2954 0.7502 0.098 Uiso 1 1 calc R . .
C60 C 0.2725(3) -0.1114(6) 0.7666(3) 0.069(3) Uani 1 1 d . . .
H60 H 0.2577 -0.0771 0.7820 0.082 Uiso 1 1 calc R . .
C61 C 0.3949(5) -0.0015(5) 0.7574(3) 0.074(3) Uani 1 1 d . . .
H61A H 0.4216 0.0344 0.7548 0.089 Uiso 1 1 calc R . .
H61B H 0.4113 -0.0455 0.7521 0.089 Uiso 1 1 calc R . .
C62 C 0.0585(3) 0.2858(5) 0.8288(3) 0.057(2) Uani 1 1 d . . .
H62 H 0.0610 0.2712 0.7984 0.069 Uiso 1 1 calc R . .
C63 C -0.1250(4) -0.1486(5) 0.7899(3) 0.060(2) Uani 1 1 d . . .
H63 H -0.1406 -0.1064 0.7950 0.072 Uiso 1 1 calc R . .
C64 C 0.1097(4) 0.3224(4) 1.1063(3) 0.061(2) Uani 1 1 d . . .
H64 H 0.1042 0.3380 1.1353 0.074 Uiso 1 1 calc R . .
C65 C -0.1417(4) 0.1787(5) 0.8752(3) 0.066(2) Uani 1 1 d . . .
H65 H -0.1677 0.2047 0.8855 0.079 Uiso 1 1 calc R . .
C66 C 0.5413(4) -0.1937(5) 0.8937(3) 0.066(3) Uani 1 1 d . . .
H66 H 0.5758 -0.2183 0.9075 0.079 Uiso 1 1 calc R . .
C67 C 0.3646(4) 0.1894(5) 0.7780(3) 0.070(3) Uani 1 1 d . . .
H67 H 0.3258 0.1839 0.7755 0.084 Uiso 1 1 calc R . .
C68 C -0.0443(5) -0.2192(5) 0.7970(4) 0.072(3) Uani 1 1 d . . .
H68 H -0.0042 -0.2244 0.8059 0.086 Uiso 1 1 calc R . .
C69 C 0.4605(4) 0.1498(5) 0.8049(4) 0.069(3) Uani 1 1 d . . .
H69 H 0.4880 0.1166 0.8207 0.083 Uiso 1 1 calc R . .
C70 C 0.0516(4) -0.3365(4) 0.9956(4) 0.071(3) Uani 1 1 d . . .
H70 H 0.0188 -0.3594 0.9975 0.085 Uiso 1 1 calc R . .
C71 C 0.3057(5) -0.2634(5) 0.8830(3) 0.082(3) Uani 1 1 d . . .
H71 H 0.2789 -0.2275 0.8785 0.098 Uiso 1 1 calc R . .
C72 C -0.0848(4) 0.1894(5) 0.8956(3) 0.059(2) Uani 1 1 d . . .
H72 H -0.0716 0.2226 0.9204 0.071 Uiso 1 1 calc R . .
C73 C 0.1055(4) 0.2550(4) 1.0955(3) 0.0558(19) Uani 1 1 d . . .
H73 H 0.0955 0.2236 1.1161 0.067 Uiso 1 1 calc R . .
C74 C 0.2509(5) -0.0780(4) 1.0923(3) 0.070(3) Uani 1 1 d . . .
H74 H 0.2407 -0.0322 1.0954 0.084 Uiso 1 1 calc R . .
C75 C -0.1618(4) 0.1305(5) 0.8396(3) 0.060(2) Uani 1 1 d . . .
H75 H -0.2016 0.1228 0.8257 0.072 Uiso 1 1 calc R . .
C76 C 0.3039(3) -0.1783(6) 1.1272(3) 0.071(3) Uani 1 1 d . . .
H76 H 0.3298 -0.2012 1.1541 0.085 Uiso 1 1 calc R . .
C77 C 0.4266(3) -0.2376(4) 1.0452(4) 0.066(2) Uani 1 1 d . . .
H77 H 0.4287 -0.1999 1.0255 0.079 Uiso 1 1 calc R . .
C78 C 0.4773(5) 0.2073(5) 0.7847(4) 0.078(3) Uani 1 1 d . . .
H78 H 0.5159 0.2126 0.7866 0.094 Uiso 1 1 calc R . .
C79 C 0.2634(4) 0.3926(5) 1.0350(4) 0.073(3) Uani 1 1 d . . .
H79 H 0.2439 0.3622 1.0494 0.087 Uiso 1 1 calc R . .
C80 C 0.3214(4) 0.0889(4) 1.0904(4) 0.073(3) Uani 1 1 d . . .
H80 H 0.3410 0.0468 1.0967 0.088 Uiso 1 1 calc R . .
C81 C 0.0489(4) -0.3007(5) 0.9541(5) 0.077(3) Uani 1 1 d . . .
H81 H 0.0146 -0.2998 0.9271 0.093 Uiso 1 1 calc R . .
C82 C 0.0474(5) -0.0552(5) 0.7061(3) 0.077(3) Uani 1 1 d . . .
H82 H 0.0819 -0.0802 0.7182 0.093 Uiso 1 1 calc R . .
C83 C -0.0500(4) 0.0158(4) 0.6699(3) 0.061(2) Uani 1 1 d . . .
H83 H -0.0838 0.0423 0.6594 0.074 Uiso 1 1 calc R . .
C84 C -0.0135(5) 0.0130(5) 0.6434(3) 0.074(3) Uani 1 1 d . . .
H84 H -0.0225 0.0355 0.6130 0.089 Uiso 1 1 calc R . .
C85 C 0.3281(4) 0.4726(4) 0.9968(5) 0.086(4) Uani 1 1 d . . .
H85 H 0.3509 0.5001 0.9836 0.103 Uiso 1 1 calc R . .
C86 C 0.3838(4) 0.2934(5) 0.9256(4) 0.070(3) Uani 1 1 d . . .
H86 H 0.3920 0.2940 0.8959 0.084 Uiso 1 1 calc R . .
C87 C -0.1382(6) -0.2640(7) 0.7650(4) 0.105(5) Uani 1 1 d . . .
H87 H -0.1627 -0.3002 0.7497 0.126 Uiso 1 1 calc R . .
C88 C 0.1337(6) 0.3457(4) 1.0342(4) 0.089(4) Uani 1 1 d . . .
H88 H 0.1442 0.3773 1.0140 0.107 Uiso 1 1 calc R . .
C89 C 0.1221(6) 0.3681(5) 1.0753(4) 0.098(4) Uani 1 1 d . . .
H89 H 0.1228 0.4152 1.0821 0.118 Uiso 1 1 calc R . .
C90 C 0.3435(4) 0.0077(5) 0.7200(3) 0.111(5) Uani 1 1 d G . .
C91 C 0.3308(5) -0.0205(5) 0.6739(3) 0.150(8) Uani 1 1 d G . .
H91 H 0.3590 -0.0454 0.6656 0.180 Uiso 1 1 calc R . .
C92 C 0.2768(5) -0.0123(6) 0.6400(3) 0.164(8) Uani 1 1 d G . .
H92 H 0.2681 -0.0315 0.6085 0.197 Uiso 1 1 calc R . .
C93 C 0.2355(4) 0.0242(6) 0.6521(3) 0.159(8) Uani 1 1 d G . .
H93 H 0.1986 0.0298 0.6289 0.191 Uiso 1 1 calc R . .
C94 C 0.2482(4) 0.0524(7) 0.6982(4) 0.160(8) Uani 1 1 d G . .
H94 H 0.2200 0.0773 0.7065 0.192 Uiso 1 1 calc R . .
C95 C 0.3808(5) 0.2460(6) 0.7575(4) 0.094(4) Uani 1 1 d . . .
H95 H 0.3530 0.2781 0.7402 0.112 Uiso 1 1 calc R . .
C96 C 0.4209(4) -0.3453(5) 1.1035(4) 0.070(3) Uani 1 1 d . . .
H96 H 0.4189 -0.3816 1.1243 0.084 Uiso 1 1 calc R . .
C97 C 0.0357(6) -0.0226(5) 0.6617(3) 0.079(3) Uani 1 1 d . . .
H97 H 0.0619 -0.0250 0.6442 0.095 Uiso 1 1 calc R . .
C98 C -0.1618(4) -0.2034(6) 0.7711(3) 0.073(3) Uani 1 1 d . . .
H98 H -0.2019 -0.1985 0.7629 0.088 Uiso 1 1 calc R . .
C99 C 0.0176(4) 0.3314(5) 0.8300(3) 0.073(3) Uani 1 1 d . . .
H99 H -0.0077 0.3498 0.8007 0.087 Uiso 1 1 calc R . .
C100 C 0.3748(5) -0.3411(4) 0.9372(5) 0.084(4) Uani 1 1 d . . .
H100 H 0.3930 -0.3578 0.9691 0.101 Uiso 1 1 calc R . .
C101 C 0.2585(4) -0.1999(7) 0.7066(3) 0.092(4) Uani 1 1 d . . .
H101 H 0.2335 -0.2266 0.6814 0.110 Uiso 1 1 calc R . .
C102 C -0.0790(6) -0.2744(5) 0.7806(4) 0.096(4) Uani 1 1 d . . .
H102 H -0.0634 -0.3182 0.7797 0.115 Uiso 1 1 calc R . .
C103 C 0.2916(4) -0.1104(6) 1.1313(3) 0.080(3) Uani 1 1 d . . .
H103 H 0.3107 -0.0861 1.1603 0.096 Uiso 1 1 calc R . .
C104 C 0.3342(5) 0.4778(5) 1.0448(5) 0.087(4) Uani 1 1 d . . .
H104 H 0.3606 0.5091 1.0649 0.104 Uiso 1 1 calc R . .
C105 C 0.4698(4) -0.3083(5) 1.1131(4) 0.083(3) Uani 1 1 d . . .
H105 H 0.5022 -0.3204 1.1399 0.100 Uiso 1 1 calc R . .
C106 C 0.2689(4) 0.2134(6) 1.0725(3) 0.076(3) Uani 1 1 d . . .
H106 H 0.2518 0.2570 1.0669 0.091 Uiso 1 1 calc R . .
C107 C 0.2363(4) -0.1481(7) 0.7283(4) 0.095(4) Uani 1 1 d . . .
H107 H 0.1967 -0.1383 0.7167 0.114 Uiso 1 1 calc R . .
C108 C 0.1765(5) -0.3374(6) 0.8881(4) 0.083(3) Uani 1 1 d . . .
H108 H 0.1997 -0.3009 0.8844 0.099 Uiso 1 1 calc R . .
C109 C 0.3081(4) 0.1227(7) 1.1277(4) 0.090(4) Uani 1 1 d . . .
H109 H 0.3168 0.1025 1.1589 0.108 Uiso 1 1 calc R . .
C110 C 0.3035(6) 0.4394(6) 1.0630(5) 0.107(5) Uani 1 1 d . . .
H110 H 0.3084 0.4433 1.0966 0.128 Uiso 1 1 calc R . .
C111 C 0.3178(7) -0.2911(7) 0.8434(5) 0.109(5) Uani 1 1 d . . .
H111 H 0.2984 -0.2768 0.8110 0.131 Uiso 1 1 calc R . .
C112 C 0.0512(5) 0.3251(7) 0.9173(4) 0.099(4) Uani 1 1 d . . .
H112 H 0.0474 0.3380 0.9475 0.119 Uiso 1 1 calc R . .
C113 C 0.4730(4) -0.2540(5) 1.0847(5) 0.095(4) Uani 1 1 d . . .
H113 H 0.5071 -0.2281 1.0922 0.114 Uiso 1 1 calc R . .
C114 C 0.1098(6) -0.4373(8) 0.9044(6) 0.121(5) Uani 1 1 d . . .
H114 H 0.0873 -0.4744 0.9081 0.146 Uiso 1 1 calc R . .
C115 C 0.3607(7) -0.3417(9) 0.8540(7) 0.120(6) Uani 1 1 d . . .
H115 H 0.3705 -0.3590 0.8273 0.144 Uiso 1 1 calc R . .
C116 C 0.0138(6) 0.3503(8) 0.8744(4) 0.119(6) Uani 1 1 d . . .
H116 H -0.0150 0.3811 0.8755 0.142 Uiso 1 1 calc R . .
C117 C 0.2827(5) 0.1848(8) 1.1188(4) 0.105(5) Uani 1 1 d . . .
H117 H 0.2745 0.2086 1.1441 0.126 Uiso 1 1 calc R . .
C118 C 0.3892(7) -0.3680(7) 0.8987(7) 0.115(6) Uani 1 1 d . . .
H118 H 0.4171 -0.4025 0.9032 0.138 Uiso 1 1 calc R . .
C119 C 0.1277(6) -0.3533(9) 0.8510(5) 0.121(5) Uani 1 1 d . . .
H119 H 0.1182 -0.3311 0.8204 0.145 Uiso 1 1 calc R . .
C120 C 0.0941(7) -0.4007(11) 0.8593(6) 0.145(7) Uani 1 1 d . . .
H120 H 0.0589 -0.4107 0.8348 0.174 Uiso 1 1 calc R . .
O1 O 0.8503(4) 0.4972(4) 0.9832(5) 0.085(5) Uani 0.630(14) 1 d P A 1
O2 O -0.0248(8) 0.5222(10) 0.0236(9) 0.090(8) Uani 0.370(14) 1 d P A 2
F1 F 0.434(2) 0.9308(15) 0.280(2) 0.31(3) Uani 0.504(19) 1 d P B 1
F2 F 0.3644(8) 0.9959(17) 0.2275(9) 0.152(15) Uani 0.504(19) 1 d P B 1
F3 F 0.4343(7) 1.0722(7) 0.2354(4) 0.085(5) Uani 0.504(19) 1 d P B 1
F4 F 0.4936(7) 0.9982(14) 0.2735(11) 0.177(14) Uani 0.504(19) 1 d P B 1
F5 F 0.4328(6) 0.9829(6) 0.1949(4) 0.183(5) Uani 1 1 d . B .
F6 F 0.4230(6) 1.0200(9) 0.2960(4) 0.230(8) Uani 1 1 d . B .
F7 F 0.7346(5) 0.4044(5) 0.9046(3) 0.071(3) Uani 0.50 1 d P . .
F8 F 0.7631(8) 0.3468(7) 0.8553(4) 0.117(5) Uani 0.50 1 d P . .
F9 F 0.7281(6) 0.4240(6) 0.7957(4) 0.086(4) Uani 0.50 1 d P . .
F10 F 0.6958(8) 0.4764(11) 0.8473(5) 0.167(10) Uani 0.50 1 d P . .
F11 F 0.7885(6) 0.4593(10) 0.8715(5) 0.144(8) Uani 0.50 1 d P . .
F12 F 0.6786(7) 0.3734(9) 0.8371(5) 0.114(5) Uani 0.50 1 d P . .
F13 F 0.4837(4) 0.4449(3) 0.0327(3) 0.130(3) Uani 1 1 d . . .
F14 F 0.5594(4) 0.5177(3) 0.0445(3) 0.118(3) Uani 1 1 d . . .
F15 F 0.5335(4) 0.4434(4) -0.0193(3) 0.135(3) Uani 1 1 d . . .
N1 N 0.3926(2) -0.0009(3) 0.8074(2) 0.0396(13) Uani 1 1 d . . .
N2 N 0.3022(5) 0.0442(5) 0.7322(3) 0.107(4) Uani 1 1 d G . .
N3 N 0.2100(2) 0.2750(2) 0.97189(19) 0.0363(12) Uani 1 1 d . . .
N4 N 0.2891(4) 0.4278(4) 0.9667(3) 0.083(3) Uani 1 1 d . . .
N5 N -0.0458(2) -0.0151(3) 0.79872(17) 0.0334(11) Uani 1 1 d . . .
N6 N 0.0128(4) -0.0535(3) 0.7328(2) 0.0613(19) Uani 1 1 d . . .
N7 N 0.2566(2) -0.2805(2) 0.98248(19) 0.0342(11) Uani 1 1 d . . .
N8 N 0.1567(4) -0.4189(4) 0.9416(4) 0.086(3) Uani 1 1 d . . .
P1 P 0.37571(7) -0.07318(8) 0.83152(5) 0.0317(3) Uani 1 1 d . . .
P2 P 0.38090(7) 0.07346(8) 0.83339(6) 0.0333(3) Uani 1 1 d . . .
P3 P 0.26078(7) 0.21385(7) 0.97380(6) 0.0319(3) Uani 1 1 d . . .
P4 P 0.14522(7) 0.24455(8) 0.97022(6) 0.0347(3) Uani 1 1 d . . .
P5 P -0.01361(6) 0.05838(8) 0.82482(5) 0.0281(3) Uani 1 1 d . . .
P6 P -0.01708(7) -0.08816(8) 0.82956(5) 0.0299(3) Uani 1 1 d . . .
P7 P 0.20785(7) -0.21989(7) 0.98654(6) 0.0296(3) Uani 1 1 d . . .
P8 P 0.31932(7) -0.24892(7) 0.98014(6) 0.0336(3) Uani 1 1 d . . .
P9 P 0.42937(12) 0.99461(15) 0.24885(12) 0.0796(8) Uani 1 1 d . . .
P10 P 0.5000 0.5000 0.0000 0.109(2) Uani 1 2 d S . .
P11 P 0.7319(2) 0.4155(3) 0.85199(16) 0.0630(12) Uani 0.50 1 d P . .
S1 S 0.32285(6) -0.01815(6) 0.96296(5) 0.0239(3) Uani 1 1 d . . .
S2 S 0.19623(6) 0.10513(7) 0.82837(5) 0.0293(3) Uani 1 1 d . . .
S3 S 0.13883(6) 0.01257(6) 0.95986(5) 0.0240(3) Uani 1 1 d . . .
S4 S 0.16831(7) -0.12459(7) 0.83724(5) 0.0313(3) Uani 1 1 d . . .
F1' F 0.3904(11) 0.9310(11) 0.2416(8) 0.152(11) Uani 0.496(19) 1 d P B 2
F2' F 0.3734(17) 1.0251(18) 0.2196(14) 0.25(2) Uani 0.496(19) 1 d P B 2
F3' F 0.4834(16) 1.0375(16) 0.2621(16) 0.23(2) Uani 0.496(19) 1 d P B 2
F4' F 0.4668(13) 0.9324(9) 0.2491(11) 0.176(13) Uani 0.496(19) 1 d P B 2
C121 C 0.6553(16) 0.844(2) 0.6910(18) 0.23(3) Uani 0.515(11) 1 d P C 1
H12A H 0.6869 0.8762 0.7034 0.352 Uiso 0.515(11) 1 calc PR C 1
H12B H 0.6192 0.8691 0.6801 0.352 Uiso 0.515(11) 1 calc PR C 1
H12C H 0.6600 0.8189 0.6636 0.352 Uiso 0.515(11) 1 calc PR C 1
C122 C 0.6550(11) 0.7975(14) 0.7293(10) 0.085(7) Uani 0.515(11) 1 d P C 1
N9 N 0.6760(10) 0.7549(13) 0.7561(9) 0.104(7) Uani 0.515(11) 1 d P C 1
C123 C 0.7825(9) 0.5726(11) 0.7886(9) 0.080(6) Uani 0.485(11) 1 d P C 2
H12D H 0.7609 0.5337 0.7710 0.120 Uiso 0.485(11) 1 calc PR C 2
H12E H 0.8065 0.5581 0.8211 0.120 Uiso 0.485(11) 1 calc PR C 2
H12F H 0.8065 0.5908 0.7708 0.120 Uiso 0.485(11) 1 calc PR C 2
C124 C 0.7435(13) 0.6242(15) 0.7931(10) 0.096(8) Uani 0.485(11) 1 d P C 2
N10 N 0.7130(12) 0.665(3) 0.7939(13) 0.25(3) Uani 0.485(11) 1 d P C 2

loop_
_atom_site_aniso_label
_atom_site_aniso_U_11
_atom_site_aniso_U_22
_atom_site_aniso_U_33
_atom_site_aniso_U_23
_atom_site_aniso_U_13
_atom_site_aniso_U_12
Au1 0.03537(12) 0.02209(10) 0.02552(10) -0.00043(8) 0.01530(9) 0.00018(8)
Au2 0.03434(12) 0.02746(11) 0.02596(10) 0.00272(8) 0.01377(9) 0.00233(9)
Au3 0.03794(13) 0.02361(10) 0.03065(11) -0.00212(8) 0.01647(9) -0.00336(9)
Au4 0.03544(12) 0.02166(10) 0.02825(11) -0.00150(8) 0.01291(9) -0.00044(8)
Au5 0.03090(11) 0.02194(10) 0.02351(10) 0.00060(7) 0.00911(8) -0.00251(8)
Au6 0.04078(13) 0.02639(11) 0.02333(10) -0.00428(8) 0.01545(9) -0.00479(9)
Au7 0.03636(12) 0.02496(11) 0.02879(11) 0.00015(8) 0.01197(9) -0.00032(9)
Au8 0.03439(12) 0.01988(10) 0.02857(11) 0.00043(8) 0.01503(9) -0.00168(8)
Au9 0.03025(11) 0.01846(10) 0.02269(10) -0.00046(7) 0.01152(8) -0.00114(7)
Au10 0.03508(12) 0.02652(11) 0.02327(10) -0.00202(8) 0.01132(9) -0.00074(8)
C1 0.041(3) 0.022(3) 0.029(3) -0.003(2) 0.017(2) -0.008(2)
C2 0.033(3) 0.036(3) 0.031(3) 0.007(2) 0.013(2) 0.000(3)
C3 0.034(3) 0.031(3) 0.042(3) 0.001(3) 0.009(3) -0.001(2)
C4 0.041(3) 0.032(3) 0.030(3) -0.009(2) 0.011(3) 0.002(3)
C5 0.041(4) 0.059(4) 0.030(3) -0.010(3) 0.013(3) 0.005(3)
C6 0.034(3) 0.024(3) 0.046(3) 0.010(2) 0.016(3) -0.003(2)
C7 0.050(4) 0.027(3) 0.031(3) 0.003(2) 0.023(3) -0.002(3)
C8 0.034(3) 0.030(3) 0.034(3) 0.003(2) 0.019(2) -0.002(2)
C9 0.045(4) 0.034(3) 0.045(4) 0.007(3) 0.020(3) -0.005(3)
C10 0.040(3) 0.038(3) 0.037(3) 0.006(3) 0.020(3) -0.001(3)
C11 0.045(4) 0.026(3) 0.046(4) 0.006(3) 0.016(3) 0.005(3)
C12 0.043(4) 0.039(3) 0.028(3) 0.003(2) 0.016(3) -0.010(3)
C13 0.055(4) 0.024(3) 0.053(4) -0.002(3) 0.023(3) -0.004(3)
C14 0.039(4) 0.051(4) 0.039(3) 0.008(3) 0.021(3) 0.005(3)
C15 0.066(5) 0.051(4) 0.029(3) -0.012(3) 0.024(3) -0.025(4)
C16 0.040(4) 0.025(3) 0.061(4) 0.007(3) 0.026(3) 0.000(3)
C17 0.039(4) 0.027(3) 0.071(5) 0.010(3) 0.026(3) 0.008(3)
C18 0.042(4) 0.042(3) 0.030(3) 0.010(3) 0.018(3) 0.005(3)
C19 0.044(4) 0.046(4) 0.041(3) 0.004(3) 0.028(3) -0.002(3)
C20 0.093(6) 0.055(5) 0.026(3) -0.005(3) 0.019(4) -0.020(5)
C21 0.048(4) 0.051(4) 0.037(3) -0.011(3) 0.017(3) 0.003(3)
C22 0.084(5) 0.026(3) 0.044(4) 0.001(3) 0.038(4) -0.006(3)
C23 0.045(4) 0.054(4) 0.035(3) 0.015(3) 0.018(3) 0.007(3)
C24 0.038(4) 0.030(3) 0.066(5) 0.010(3) 0.021(3) -0.002(3)
C25 0.053(4) 0.026(3) 0.057(4) 0.005(3) 0.013(3) 0.001(3)
C26 0.045(4) 0.019(3) 0.070(5) 0.001(3) 0.028(3) -0.002(3)
C27 0.059(5) 0.057(4) 0.025(3) 0.005(3) 0.000(3) -0.026(4)
C28 0.084(6) 0.035(4) 0.088(6) -0.031(4) 0.067(5) -0.027(4)
C29 0.059(4) 0.032(3) 0.042(4) -0.008(3) 0.021(3) -0.002(3)
C30 0.051(4) 0.039(3) 0.035(3) -0.003(3) 0.029(3) -0.013(3)
C31 0.027(3) 0.035(4) 0.079(5) 0.017(4) 0.004(3) -0.005(3)
C32 0.070(5) 0.043(4) 0.051(4) 0.019(3) 0.039(4) 0.014(3)
C33 0.056(5) 0.028(3) 0.060(5) 0.006(3) 0.001(4) -0.005(3)
C34 0.052(5) 0.048(4) 0.051(4) 0.012(3) 0.005(3) -0.020(3)
C35 0.051(4) 0.025(3) 0.050(4) -0.001(3) -0.006(3) -0.006(3)
C36 0.057(5) 0.044(4) 0.044(4) 0.005(3) 0.017(3) -0.016(3)
C37 0.053(4) 0.052(4) 0.039(4) 0.002(3) 0.020(3) 0.007(3)
C38 0.056(4) 0.045(4) 0.030(3) -0.002(3) 0.016(3) 0.014(3)
C39 0.059(5) 0.030(4) 0.090(7) 0.014(4) -0.001(5) -0.005(3)
C40 0.053(4) 0.046(4) 0.039(3) 0.022(3) 0.012(3) 0.007(3)
C41 0.050(4) 0.048(4) 0.064(5) -0.007(4) 0.028(4) 0.008(3)
C42 0.046(4) 0.065(5) 0.042(4) 0.002(3) 0.014(3) 0.010(4)
C43 0.045(4) 0.080(6) 0.047(4) 0.023(4) 0.025(3) 0.000(4)
C44 0.046(5) 0.041(4) 0.114(8) -0.017(5) 0.020(5) -0.013(4)
C45 0.046(4) 0.060(5) 0.046(4) 0.007(3) 0.025(3) 0.003(3)
C46 0.062(5) 0.039(4) 0.052(4) -0.005(3) 0.027(4) -0.007(3)
C47 0.059(5) 0.029(3) 0.069(5) -0.001(3) 0.014(4) -0.003(3)
C48 0.064(5) 0.063(5) 0.035(3) 0.017(3) 0.022(3) -0.010(4)
C49 0.062(5) 0.036(4) 0.062(4) -0.001(3) 0.036(4) -0.009(3)
C50 0.049(4) 0.034(4) 0.076(5) 0.017(4) 0.024(4) 0.006(3)
C51 0.046(4) 0.076(5) 0.033(3) 0.004(3) 0.018(3) 0.012(4)
C52 0.071(6) 0.036(4) 0.087(6) -0.005(4) 0.036(5) -0.013(4)
C53 0.064(5) 0.080(6) 0.042(4) -0.026(4) 0.022(4) -0.006(4)
C54 0.079(6) 0.054(5) 0.059(5) -0.012(4) 0.034(4) -0.034(4)
C55 0.083(6) 0.070(5) 0.028(3) 0.001(3) 0.011(4) 0.038(5)
C56 0.037(4) 0.046(4) 0.085(6) 0.016(4) 0.013(4) -0.005(3)
C57 0.086(7) 0.039(4) 0.090(6) -0.001(4) 0.064(6) -0.013(4)
C58 0.040(4) 0.063(5) 0.074(6) -0.028(4) 0.015(4) 0.003(4)
C59 0.127(9) 0.054(5) 0.091(7) 0.037(5) 0.072(7) 0.013(6)
C60 0.048(5) 0.113(8) 0.045(4) -0.033(5) 0.015(3) 0.013(5)
C61 0.132(9) 0.061(5) 0.058(5) 0.012(4) 0.070(6) 0.022(5)
C62 0.049(4) 0.073(6) 0.045(4) 0.010(4) 0.010(3) 0.002(4)
C63 0.054(5) 0.061(5) 0.056(5) 0.000(4) 0.005(4) -0.030(4)
C64 0.088(6) 0.056(5) 0.053(4) -0.015(4) 0.041(4) -0.017(4)
C65 0.071(6) 0.082(6) 0.061(5) 0.011(5) 0.043(5) 0.031(5)
C66 0.055(5) 0.077(6) 0.050(4) -0.018(4) -0.004(4) 0.031(4)
C67 0.082(6) 0.065(5) 0.081(6) 0.043(5) 0.051(5) 0.033(5)
C68 0.096(7) 0.059(5) 0.083(6) -0.036(5) 0.061(6) -0.032(5)
C69 0.073(6) 0.060(5) 0.097(7) 0.043(5) 0.058(5) 0.019(4)
C70 0.058(6) 0.043(4) 0.132(9) -0.020(5) 0.060(6) -0.013(4)
C71 0.141(10) 0.061(6) 0.065(6) -0.026(5) 0.063(6) -0.041(6)
C72 0.066(5) 0.070(5) 0.052(4) 0.002(4) 0.032(4) 0.019(4)
C73 0.071(5) 0.054(5) 0.053(4) -0.008(4) 0.035(4) -0.011(4)
C74 0.111(8) 0.051(5) 0.073(6) -0.024(4) 0.065(6) -0.041(5)
C75 0.048(5) 0.082(6) 0.061(5) 0.018(4) 0.033(4) 0.013(4)
C76 0.040(4) 0.134(10) 0.038(4) -0.013(5) 0.012(3) 0.004(5)
C77 0.044(4) 0.040(4) 0.109(7) 0.023(4) 0.018(4) -0.004(3)
C78 0.095(7) 0.068(6) 0.096(7) 0.032(5) 0.065(6) 0.006(5)
C79 0.069(6) 0.052(5) 0.082(7) -0.012(5) 0.005(5) -0.004(4)
C80 0.062(5) 0.045(5) 0.081(7) 0.031(4) -0.019(5) -0.017(4)
C81 0.043(5) 0.052(5) 0.133(9) 0.005(6) 0.023(5) -0.011(4)
C82 0.144(10) 0.054(5) 0.055(5) 0.001(4) 0.062(6) 0.016(6)
C83 0.088(6) 0.058(5) 0.032(4) 0.004(3) 0.011(4) -0.024(4)
C84 0.135(9) 0.061(5) 0.029(4) 0.000(4) 0.032(5) -0.023(6)
C85 0.065(6) 0.035(4) 0.125(10) 0.011(5) -0.013(6) -0.003(4)
C86 0.095(7) 0.058(5) 0.077(6) -0.010(4) 0.052(5) -0.027(5)
C87 0.152(12) 0.108(9) 0.078(7) -0.055(7) 0.070(8) -0.101(9)
C88 0.180(12) 0.034(4) 0.086(7) -0.011(4) 0.088(8) -0.011(6)
C89 0.184(13) 0.051(5) 0.092(8) -0.032(5) 0.089(9) -0.028(7)
C90 0.213(15) 0.079(7) 0.043(5) 0.009(5) 0.046(7) 0.072(9)
C91 0.25(2) 0.117(11) 0.049(6) -0.002(7) 0.001(9) 0.097(13)
C92 0.19(2) 0.157(17) 0.118(14) -0.024(12) 0.015(14) 0.036(15)
C93 0.180(18) 0.149(16) 0.112(13) -0.023(11) -0.002(12) 0.040(14)
C94 0.202(17) 0.144(14) 0.066(8) -0.013(8) -0.048(9) 0.081(13)
C95 0.108(8) 0.087(8) 0.112(9) 0.068(7) 0.070(7) 0.041(6)
C96 0.063(6) 0.053(5) 0.088(7) 0.031(5) 0.015(5) 0.015(4)
C97 0.161(11) 0.052(5) 0.046(5) -0.005(4) 0.064(6) -0.004(6)
C98 0.068(6) 0.092(7) 0.050(5) -0.003(5) 0.007(4) -0.043(5)
C99 0.065(6) 0.082(7) 0.061(5) 0.020(5) 0.007(4) 0.021(5)
C100 0.099(8) 0.046(5) 0.149(10) -0.035(6) 0.097(8) -0.018(5)
C101 0.048(5) 0.161(11) 0.060(5) -0.067(7) 0.009(4) -0.021(6)
C102 0.152(11) 0.065(6) 0.111(8) -0.051(6) 0.097(9) -0.061(7)
C103 0.078(7) 0.124(9) 0.050(5) -0.042(6) 0.036(5) -0.058(7)
C104 0.072(7) 0.037(5) 0.111(9) -0.017(5) -0.026(6) -0.001(4)
C105 0.053(5) 0.063(6) 0.110(8) 0.021(6) -0.006(5) 0.007(5)
C106 0.079(6) 0.109(8) 0.036(4) 0.007(4) 0.014(4) 0.048(6)
C107 0.047(5) 0.157(12) 0.074(6) -0.060(7) 0.009(4) 0.008(6)
C108 0.089(8) 0.080(7) 0.073(6) 0.001(6) 0.017(6) 0.001(6)
C109 0.063(6) 0.139(11) 0.055(6) 0.048(7) 0.002(5) -0.010(6)
C110 0.113(10) 0.066(7) 0.116(10) -0.038(7) 0.003(8) -0.005(7)
C111 0.183(14) 0.087(8) 0.087(8) -0.040(7) 0.086(9) -0.063(9)
C112 0.119(9) 0.121(10) 0.065(6) 0.014(6) 0.039(6) 0.075(8)
C113 0.050(5) 0.058(6) 0.151(11) 0.031(6) -0.003(6) -0.003(4)
C114 0.089(9) 0.141(13) 0.129(12) -0.056(10) 0.030(8) -0.079(9)
C115 0.140(14) 0.124(13) 0.140(13) -0.061(11) 0.105(12) -0.046(11)
C116 0.111(9) 0.158(13) 0.079(7) 0.023(8) 0.021(7) 0.105(10)
C117 0.079(7) 0.193(15) 0.046(5) 0.031(7) 0.024(5) 0.048(9)
C118 0.127(12) 0.087(9) 0.176(15) -0.067(10) 0.110(12) -0.028(8)
C119 0.095(10) 0.176(16) 0.081(8) -0.023(9) 0.015(7) -0.025(10)
C120 0.119(13) 0.20(2) 0.104(12) -0.056(13) 0.017(10) -0.061(13)
O1 0.072(7) 0.035(5) 0.176(13) 0.043(6) 0.078(8) 0.015(4)
O2 0.083(14) 0.070(12) 0.132(19) 0.014(12) 0.055(13) -0.019(10)
F1 0.33(5) 0.11(2) 0.46(7) 0.15(3) 0.08(5) -0.03(3)
F2 0.073(12) 0.24(3) 0.141(19) -0.12(2) 0.029(11) -0.066(17)
F3 0.105(11) 0.087(9) 0.058(7) -0.011(6) 0.021(7) -0.018(8)
F4 0.043(9) 0.17(3) 0.28(3) 0.04(2) -0.008(12) 0.029(12)
F5 0.262(14) 0.174(10) 0.157(9) -0.063(8) 0.128(10) -0.071(10)
F6 0.220(12) 0.39(2) 0.117(7) -0.086(10) 0.107(8) -0.180(14)
F7 0.091(7) 0.083(7) 0.055(5) 0.033(5) 0.045(5) 0.042(6)
F8 0.202(17) 0.091(9) 0.065(7) 0.025(7) 0.053(9) 0.039(10)
F9 0.118(9) 0.091(8) 0.049(5) 0.024(5) 0.026(6) -0.017(7)
F10 0.171(16) 0.23(2) 0.064(8) -0.026(10) -0.012(9) 0.135(16)
F11 0.110(11) 0.202(18) 0.088(9) 0.075(11) -0.012(8) -0.084(11)
F12 0.130(12) 0.153(14) 0.077(8) 0.020(8) 0.058(8) -0.037(10)
F13 0.233(9) 0.079(4) 0.133(6) -0.054(4) 0.135(7) -0.088(5)
F14 0.188(8) 0.067(4) 0.137(6) -0.049(4) 0.105(6) -0.063(5)
F15 0.219(9) 0.077(4) 0.168(7) -0.063(5) 0.144(7) -0.038(5)
N1 0.053(3) 0.042(3) 0.036(3) 0.006(2) 0.031(3) 0.010(3)
N2 0.149(9) 0.114(8) 0.039(4) 0.013(4) 0.006(5) 0.066(7)
N3 0.045(3) 0.020(2) 0.040(3) 0.002(2) 0.008(2) 0.001(2)
N4 0.092(6) 0.039(4) 0.089(6) 0.011(4) -0.009(5) -0.011(4)
N5 0.039(3) 0.039(3) 0.021(2) 0.002(2) 0.008(2) -0.009(2)
N6 0.108(6) 0.048(4) 0.033(3) 0.001(3) 0.031(4) 0.006(4)
N7 0.043(3) 0.018(2) 0.047(3) 0.001(2) 0.022(2) -0.002(2)
N8 0.076(6) 0.072(5) 0.121(7) -0.044(5) 0.047(5) -0.038(4)
P1 0.0401(9) 0.0320(8) 0.0274(7) -0.0008(6) 0.0170(6) 0.0057(6)
P2 0.0394(9) 0.0313(8) 0.0364(8) 0.0103(6) 0.0223(7) 0.0055(6)
P3 0.0423(9) 0.0218(7) 0.0325(7) -0.0018(6) 0.0135(6) -0.0028(6)
P4 0.0480(10) 0.0220(7) 0.0360(8) -0.0018(6) 0.0164(7) 0.0020(6)
P5 0.0299(8) 0.0311(7) 0.0241(7) 0.0036(6) 0.0100(6) -0.0019(6)
P6 0.0378(8) 0.0310(8) 0.0242(7) -0.0045(6) 0.0147(6) -0.0089(6)
P7 0.0346(8) 0.0225(7) 0.0356(8) 0.0026(6) 0.0166(6) -0.0003(6)
P8 0.0420(9) 0.0186(7) 0.0479(9) -0.0003(6) 0.0252(7) -0.0011(6)
P9 0.0655(16) 0.0769(18) 0.101(2) -0.0076(15) 0.0338(15) -0.0007(13)
P10 0.202(5) 0.054(2) 0.129(4) -0.056(2) 0.133(4) -0.062(3)
P11 0.073(3) 0.073(3) 0.045(2) 0.017(2) 0.022(2) 0.012(2)
S1 0.0299(7) 0.0199(6) 0.0245(6) -0.0012(5) 0.0125(5) -0.0021(5)
S2 0.0339(7) 0.0267(7) 0.0280(7) 0.0013(5) 0.0110(6) 0.0001(6)
S3 0.0306(7) 0.0199(6) 0.0239(6) 0.0011(5) 0.0120(5) 0.0004(5)
S4 0.0424(8) 0.0267(7) 0.0270(7) -0.0066(5) 0.0143(6) -0.0029(6)
F1' 0.17(2) 0.092(13) 0.141(16) 0.065(11) -0.024(14) -0.054(13)
F2' 0.27(5) 0.19(3) 0.29(4) 0.13(3) 0.09(3) 0.18(3)
F3' 0.25(4) 0.16(3) 0.40(5) -0.20(3) 0.27(4) -0.14(3)
F4' 0.29(3) 0.061(11) 0.28(3) 0.033(14) 0.23(3) 0.041(14)
C121 0.14(3) 0.16(4) 0.28(6) -0.13(4) -0.10(3) 0.00(3)
C122 0.095(17) 0.086(17) 0.084(16) -0.011(12) 0.043(14) 0.007(13)
N9 0.095(16) 0.111(18) 0.101(16) -0.024(14) 0.027(12) -0.024(13)
C123 0.073(14) 0.065(13) 0.105(17) 0.005(11) 0.034(12) -0.021(10)
C124 0.10(2) 0.091(18) 0.095(18) -0.014(14) 0.023(15) -0.006(15)
N10 0.076(18) 0.49(8) 0.17(3) -0.24(5) 0.041(18) -0.06(3)

loop_
_atom_type_symbol
_atom_type_description
_atom_type_scat_dispersion_real
_atom_type_scat_dispersion_imag
_atom_type_scat_source
C C 0.0033 0.0016 'International Tables Vol C Tables 4.2.6.8 and 6.1.1.4'
H H 0.0000 0.0000 'International Tables Vol C Tables 4.2.6.8 and 6.1.1.4'
N N 0.0061 0.0033 'International Tables Vol C Tables 4.2.6.8 and 6.1.1.4'
P P 0.1023 0.0942 'International Tables Vol C Tables 4.2.6.8 and 6.1.1.4'
S S 0.1246 0.1234 'International Tables Vol C Tables 4.2.6.8 and 6.1.1.4'
F F 0.0171 0.0103 'International Tables Vol C Tables 4.2.6.8 and 6.1.1.4'
O O 0.0106 0.0060 'International Tables Vol C Tables 4.2.6.8 and 6.1.1.4'
Au Au -2.0133 8.8022 'International Tables Vol C Tables 4.2.6.8 and 6.1.1.4'

loop_
_geom_angle_atom_site_label_1
_geom_angle_atom_site_label_2
_geom_angle_atom_site_label_3
_geom_angle
_geom_angle_site_symmetry_1
_geom_angle_site_symmetry_3
P1 Au1 S1 168.27(6) . .
P1 Au1 Au8 131.42(4) . .
S1 Au1 Au8 48.07(3) . .
P1 Au1 Au2 88.50(4) . .
S1 Au1 Au2 96.67(4) . .
Au8 Au1 Au2 136.656(13) . .
P2 Au2 S2 174.50(5) . .
P2 Au2 Au1 72.04(4) . .
S2 Au2 Au1 112.20(4) . .
P2 Au2 Au3 137.78(5) . .
S2 Au2 Au3 46.44(4) . .
Au1 Au2 Au3 97.166(14) . .
P2 Au2 Au10 137.67(4) . .
S2 Au2 Au10 44.51(4) . .
Au1 Au2 Au10 71.11(2) . .
Au3 Au2 Au10 67.443(18) . .
P3 Au3 S2 160.85(5) . .
P3 Au3 Au4 73.38(4) . .
S2 Au3 Au4 115.53(4) . .
P3 Au3 Au9 107.19(4) . .
S2 Au3 Au9 91.96(4) . .
Au4 Au3 Au9 67.311(9) . .
P3 Au3 Au2 131.28(4) . .
S2 Au3 Au2 46.15(4) . .
Au4 Au3 Au2 152.404(12) . .
Au9 Au3 Au2 90.528(13) . .
P4 Au4 S3 176.52(6) . .
P4 Au4 Au3 87.65(4) . .
S3 Au4 Au3 95.17(3) . .
P4 Au4 Au5 129.69(5) . .
S3 Au4 Au5 48.32(3) . .
Au3 Au4 Au5 91.547(16) . .
P5 Au5 S3 168.93(5) . .
P5 Au5 Au4 130.04(4) . .
S3 Au5 Au4 48.33(4) . .
P5 Au5 Au6 88.72(4) . .
S3 Au5 Au6 96.50(3) . .
Au4 Au5 Au6 138.865(12) . .
P6 Au6 S4 177.00(5) . .
P6 Au6 Au7 136.04(4) . .
S4 Au6 Au7 46.91(4) . .
P6 Au6 Au5 71.49(4) . .
S4 Au6 Au5 109.71(4) . .
Au7 Au6 Au5 94.721(17) . .
P6 Au6 Au10 135.30(4) . .
S4 Au6 Au10 44.37(4) . .
Au7 Au6 Au10 69.390(19) . .
Au5 Au6 Au10 70.088(17) . .
P7 Au7 S4 160.52(5) . .
P7 Au7 Au8 75.28(5) . .
S4 Au7 Au8 107.77(5) . .
P7 Au7 Au6 135.86(4) . .
S4 Au7 Au6 46.81(4) . .
Au8 Au7 Au6 147.789(16) . .
P7 Au7 Au9 109.11(4) . .
S4 Au7 Au9 89.01(4) . .
Au8 Au7 Au9 64.578(9) . .
Au6 Au7 Au9 92.061(17) . .
P8 Au8 S1 174.11(5) . .
P8 Au8 Au7 85.36(4) . .
S1 Au8 Au7 100.22(3) . .
P8 Au8 Au1 129.69(4) . .
S1 Au8 Au1 48.12(3) . .
Au7 Au8 Au1 97.18(2) . .
P8 Au8 Au9 142.21(4) . .
S1 Au8 Au9 43.68(3) . .
Au7 Au8 Au9 59.403(14) . .
Au1 Au8 Au9 72.550(18) . .
S1 Au9 S3 163.08(5) . .
S1 Au9 Au10 98.99(4) . .
S3 Au9 Au10 97.91(4) . .
S1 Au9 Au3 92.12(3) . .
S3 Au9 Au3 94.04(3) . .
Au10 Au9 Au3 71.609(10) . .
S1 Au9 Au7 97.10(3) . .
S3 Au9 Au7 87.16(3) . .
Au10 Au9 Au7 72.373(11) . .
Au3 Au9 Au7 143.780(15) . .
S1 Au9 Au8 43.81(3) . .
S3 Au9 Au8 132.11(3) . .
Au10 Au9 Au8 98.25(2) . .
Au3 Au9 Au8 133.842(14) . .
Au7 Au9 Au8 56.019(18) . .
S4 Au10 S2 172.97(5) . .
S4 Au10 Au9 92.89(4) . .
S2 Au10 Au9 94.14(4) . .
S4 Au10 Au2 135.00(4) . .
S2 Au10 Au2 44.87(4) . .
Au9 Au10 Au2 90.28(3) . .
S4 Au10 Au6 44.88(4) . .
S2 Au10 Au6 134.79(4) . .
Au9 Au10 Au6 92.43(3) . .
Au2 Au10 Au6 177.293(9) . .
C10 C1 C7 119.1(5) . .
C10 C1 P6 123.9(5) . .
C7 C1 P6 117.0(4) . .
C23 C2 C14 120.4(6) . .
C23 C2 P5 122.5(5) . .
C14 C2 P5 116.5(5) . .
C106 C3 C35 117.8(7) . .
C106 C3 P3 124.0(6) . .
C35 C3 P3 118.2(5) . .
C41 C4 C38 118.9(6) . .
C41 C4 P1 123.3(5) . .
C38 C4 P1 117.8(5) . .
C21 C5 C60 120.0(7) . .
C21 C5 P1 122.9(5) . .
C60 C5 P1 117.0(5) . .
C9 C6 C24 118.8(6) . .
C9 C6 P2 117.8(5) . .
C24 C6 P2 123.4(5) . .
C12 C7 C1 120.3(6) . .
C12 C7 H7 119.9 . .
C1 C7 H7 119.9 . .
C22 C8 C51 119.3(6) . .
C22 C8 P7 118.1(5) . .
C51 C8 P7 122.7(5) . .
C36 C9 C6 120.0(7) . .
C36 C9 H9 120.0 . .
C6 C9 H9 120.0 . .
C19 C10 C1 119.4(6) . .
C19 C10 H10 120.3 . .
C1 C10 H10 120.3 . .
C42 C11 C112 118.1(7) . .
C42 C11 P4 117.8(5) . .
C112 C11 P4 124.0(6) . .
C30 C12 C7 120.1(6) . .
C30 C12 H12 119.9 . .
C7 C12 H12 119.9 . .
C54 C13 C25 119.4(7) . .
C54 C13 P3 119.0(6) . .
C25 C13 P3 121.6(5) . .
C43 C14 C2 118.8(6) . .
C43 C14 H14 120.6 . .
C2 C14 H14 120.6 . .
C63 C15 C68 118.4(7) . .
C63 C15 P6 124.0(6) . .
C68 C15 P6 116.9(6) . .
C49 C16 C56 120.7(7) . .
C49 C16 P7 121.9(6) . .
C56 C16 P7 116.8(5) . .
C77 C17 C50 118.7(7) . .
C77 C17 P8 116.6(6) . .
C50 C17 P8 124.7(6) . .
C45 C18 C37 119.5(6) . .
C45 C18 P5 122.4(5) . .
C37 C18 P5 118.2(5) . .
C30 C19 C10 121.9(6) . .
C30 C19 H19 119.0 . .
C10 C19 H19 119.0 . .
N6 C20 C83 124.0(8) . .
N6 C20 C27 117.6(6) . .
C83 C20 C27 117.5(9) . .
C53 C21 C5 120.0(7) . .
C53 C21 H21 120.0 . .
C5 C21 H21 120.0 . .
C74 C22 C8 120.7(8) . .
C74 C22 H22 119.7 . .
C8 C22 H22 119.7 . .
C2 C23 C40 119.1(6) . .
C2 C23 H23 120.5 . .
C40 C23 H23 120.5 . .
C31 C24 C6 120.0(7) . .
C31 C24 H24 120.0 . .
C6 C24 H24 120.0 . .
C47 C25 C13 120.2(7) . .
C47 C25 H25 119.9 . .
C13 C25 H25 119.9 . .
N7 C26 C44 115.4(6) . .
N7 C26 H26A 108.4 . .
C44 C26 H26A 108.4 . .
N7 C26 H26B 108.4 . .
C44 C26 H26B 108.4 . .
H26A C26 H26B 107.5 . .
N5 C27 C20 115.3(6) . .
N5 C27 H27A 108.4 . .
C20 C27 H27A 108.4 . .
N5 C27 H27B 108.4 . .
C20 C27 H27B 108.4 . .
H27A C27 H27B 107.5 . .
C100 C28 C71 121.1(8) . .
C100 C28 P8 121.7(8) . .
C71 C28 P8 116.9(7) . .
C46 C29 C88 118.1(7) . .
C46 C29 P4 119.7(5) . .
C88 C29 P4 122.1(6) . .
C12 C30 C19 119.2(6) . .
C12 C30 H30 120.4 . .
C19 C30 H30 120.4 . .
C24 C31 C34 121.3(7) . .
C24 C31 H31 119.4 . .
C34 C31 H31 119.4 . .
C67 C32 C69 118.4(7) . .
C67 C32 P2 118.6(6) . .
C69 C32 P2 122.7(6) . .
N3 C33 C39 115.5(6) . .
N3 C33 H33A 108.4 . .
C39 C33 H33A 108.4 . .
N3 C33 H33B 108.4 . .
C39 C33 H33B 108.4 . .
H33A C33 H33B 107.5 . .
C31 C34 C36 119.0(7) . .
C31 C34 H34 120.5 . .
C36 C34 H34 120.5 . .
C80 C35 C3 120.9(8) . .
C80 C35 H35 119.6 . .
C3 C35 H35 119.6 . .
C34 C36 C9 120.9(7) . .
C34 C36 H36 119.5 . .
C9 C36 H36 119.5 . .
C72 C37 C18 119.1(8) . .
C72 C37 H37 120.4 . .
C18 C37 H37 120.4 . .
C55 C38 C4 119.3(7) . .
C55 C38 H38 120.4 . .
C4 C38 H38 120.4 . .
C79 C39 N4 123.7(9) . .
C79 C39 C33 124.0(8) . .
N4 C39 C33 110.7(9) . .
C48 C40 C23 120.3(6) . .
C48 C40 H40 119.8 . .
C23 C40 H40 119.8 . .
C58 C41 C4 120.5(8) . .
C58 C41 H41 119.8 . .
C4 C41 H41 119.8 . .
C11 C42 C62 121.4(7) . .
C11 C42 H42 119.3 . .
C62 C42 H42 119.3 . .
C48 C43 C14 120.8(7) . .
C48 C43 H43 119.6 . .
C14 C43 H43 119.6 . .
C108 C44 N8 124.3(10) . .
C108 C44 C26 124.8(8) . .
N8 C44 C26 108.7(9) . .
C18 C45 C75 120.2(8) . .
C18 C45 H45 119.9 . .
C75 C45 H45 119.9 . .
C29 C46 C73 122.0(7) . .
C29 C46 H46 119.0 . .
C73 C46 H46 119.0 . .
C52 C47 C25 119.3(8) . .
C52 C47 H47 120.4 . .
C25 C47 H47 120.4 . .
C40 C48 C43 120.1(6) . .
C40 C48 H48 119.9 . .
C43 C48 H48 119.9 . .
C16 C49 C57 118.5(8) . .
C16 C49 H49 120.8 . .
C57 C49 H49 120.8 . .
C96 C50 C17 119.9(8) . .
C96 C50 H50 120.0 . .
C17 C50 H50 120.0 . .
C76 C51 C8 120.0(8) . .
C76 C51 H51 120.0 . .
C8 C51 H51 120.0 . .
C86 C52 C47 121.5(8) . .
C86 C52 H52 119.2 . .
C47 C52 H52 119.2 . .
C101 C53 C21 120.3(8) . .
C101 C53 H53 119.9 . .
C21 C53 H53 119.9 . .
C13 C54 C86 119.9(8) . .
C13 C54 H54 120.0 . .
C86 C54 H54 120.0 . .
C66 C55 C38 120.9(8) . .
C66 C55 H55 119.5 . .
C38 C55 H55 119.5 . .
C16 C56 C81 119.9(8) . .
C16 C56 H56 120.1 . .
C81 C56 H56 120.1 . .
C70 C57 C49 120.8(8) . .
C70 C57 H57 119.6 . .
C49 C57 H57 119.6 . .
C66 C58 C41 120.6(8) . .
C66 C58 H58 119.7 . .
C41 C58 H58 119.7 . .
C78 C59 C95 119.8(8) . .
C78 C59 H59 120.1 . .
C95 C59 H59 120.1 . .
C107 C60 C5 119.6(8) . .
C107 C60 H60 120.2 . .
C5 C60 H60 120.2 . .
C90 C61 N1 116.5(8) . .
C90 C61 H61A 108.2 . .
N1 C61 H61A 108.2 . .
C90 C61 H61B 108.2 . .
N1 C61 H61B 108.2 . .
H61A C61 H61B 107.3 . .
C99 C62 C42 120.2(8) . .
C99 C62 H62 119.9 . .
C42 C62 H62 119.9 . .
C15 C63 C98 121.6(9) . .
C15 C63 H63 119.2 . .
C98 C63 H63 119.2 . .
C73 C64 C89 120.2(7) . .
C73 C64 H64 119.9 . .
C89 C64 H64 119.9 . .
C72 C65 C75 120.5(7) . .
C72 C65 H65 119.8 . .
C75 C65 H65 119.8 . .
C58 C66 C55 119.9(7) . .
C58 C66 H66 120.1 . .
C55 C66 H66 120.1 . .
C32 C67 C95 121.4(9) . .
C32 C67 H67 119.3 . .
C95 C67 H67 119.3 . .
C102 C68 C15 121.3(10) . .
C102 C68 H68 119.3 . .
C15 C68 H68 119.3 . .
C32 C69 C78 120.5(8) . .
C32 C69 H69 119.7 . .
C78 C69 H69 119.7 . .
C57 C70 C81 120.5(8) . .
C57 C70 H70 119.8 . .
C81 C70 H70 119.8 . .
C111 C71 C28 118.8(12) . .
C111 C71 H71 120.6 . .
C28 C71 H71 120.6 . .
C65 C72 C37 121.0(8) . .
C65 C72 H72 119.5 . .
C37 C72 H72 119.5 . .
C64 C73 C46 119.0(7) . .
C64 C73 H73 120.5 . .
C46 C73 H73 120.5 . .
C22 C74 C103 120.1(9) . .
C22 C74 H74 120.0 . .
C103 C74 H74 120.0 . .
C65 C75 C45 119.7(8) . .
C65 C75 H75 120.1 . .
C45 C75 H75 120.1 . .
C51 C76 C103 120.5(9) . .
C51 C76 H76 119.7 . .
C103 C76 H76 119.7 . .
C113 C77 C17 121.1(8) . .
C113 C77 H77 119.4 . .
C17 C77 H77 119.4 . .
C59 C78 C69 120.3(9) . .
C59 C78 H78 119.9 . .
C69 C78 H78 119.9 . .
C39 C79 C110 116.2(12) . .
C39 C79 H79 121.9 . .
C110 C79 H79 121.9 . .
C35 C80 C109 119.8(9) . .
C35 C80 H80 120.1 . .
C109 C80 H80 120.1 . .
C70 C81 C56 119.3(9) . .
C70 C81 H81 120.4 . .
C56 C81 H81 120.4 . .
N6 C82 C97 123.5(11) . .
N6 C82 H82 118.3 . .
C97 C82 H82 118.3 . .
C84 C83 C20 117.5(10) . .
C84 C83 H83 121.2 . .
C20 C83 H83 121.2 . .
C97 C84 C83 118.5(8) . .
C97 C84 H84 120.7 . .
C83 C84 H84 120.7 . .
C104 C85 N4 121.0(11) . .
C104 C85 H85 119.5 . .
N4 C85 H85 119.5 . .
C52 C86 C54 119.6(8) . .
C52 C86 H86 120.2 . .
C54 C86 H86 120.2 . .
C98 C87 C102 122.2(8) . .
C98 C87 H87 118.9 . .
C102 C87 H87 118.9 . .
C89 C88 C29 119.9(8) . .
C89 C88 H88 120.0 . .
C29 C88 H88 120.0 . .
C64 C89 C88 120.6(9) . .
C64 C89 H89 119.7 . .
C88 C89 H89 119.7 . .
C91 C90 N2 120.0(5) . .
C91 C90 C61 124.1(6) . .
N2 C90 C61 115.7(7) . .
C90 C91 C92 120.0 . .
C90 C91 H91 120.0 . .
C92 C91 H91 120.0 . .
C93 C92 C91 120.0 . .
C93 C92 H92 120.0 . .
C91 C92 H92 120.0 . .
C92 C93 C94 120.0 . .
C92 C93 H93 120.0 . .
C94 C93 H93 120.0 . .
N2 C94 C93 120.0(5) . .
N2 C94 H94 120.0 . .
C93 C94 H94 120.0 . .
C67 C95 C59 119.5(9) . .
C67 C95 H95 120.2 . .
C59 C95 H95 120.2 . .
C105 C96 C50 119.7(8) . .
C105 C96 H96 120.1 . .
C50 C96 H96 120.1 . .
C84 C97 C82 119.5(9) . .
C84 C97 H97 120.3 . .
C82 C97 H97 120.3 . .
C87 C98 C63 118.2(10) . .
C87 C98 H98 120.9 . .
C63 C98 H98 120.9 . .
C62 C99 C116 118.9(8) . .
C62 C99 H99 120.6 . .
C116 C99 H99 120.6 . .
C118 C100 C28 121.4(14) . .
C118 C100 H100 119.3 . .
C28 C100 H100 119.3 . .
C53 C101 C107 120.4(8) . .
C53 C101 H101 119.8 . .
C107 C101 H101 119.8 . .
C68 C102 C87 117.8(11) . .
C68 C102 H102 121.1 . .
C87 C102 H102 121.1 . .
C76 C103 C74 119.4(8) . .
C76 C103 H103 120.3 . .
C74 C103 H103 120.3 . .
C110 C104 C85 119.4(10) . .
C110 C104 H104 120.3 . .
C85 C104 H104 120.3 . .
C96 C105 C113 121.2(9) . .
C96 C105 H105 119.4 . .
C113 C105 H105 119.4 . .
C3 C106 C117 122.1(10) . .
C3 C106 H106 119.0 . .
C117 C106 H106 119.0 . .
C60 C107 C101 119.7(9) . .
C60 C107 H107 120.2 . .
C101 C107 H107 120.2 . .
C44 C108 C119 120.5(13) . .
C44 C108 H108 119.8 . .
C119 C108 H108 119.8 . .
C117 C109 C80 119.5(8) . .
C117 C109 H109 120.3 . .
C80 C109 H109 120.3 . .
C104 C110 C79 123.0(13) . .
C104 C110 H110 118.5 . .
C79 C110 H110 118.5 . .
C71 C111 C115 116.5(14) . .
C71 C111 H111 121.7 . .
C115 C111 H111 121.7 . .
C11 C112 C116 120.2(9) . .
C11 C112 H112 119.9 . .
C116 C112 H112 119.9 . .
C105 C113 C77 119.3(9) . .
C105 C113 H113 120.3 . .
C77 C113 H113 120.3 . .
N8 C114 C120 120.0(12) . .
N8 C114 H114 120.0 . .
C120 C114 H114 120.0 . .
C118 C115 C111 126.5(12) . .
C118 C115 H115 116.8 . .
C111 C115 H115 116.8 . .
C99 C116 C112 121.2(9) . .
C99 C116 H116 119.4 . .
C112 C116 H116 119.4 . .
C109 C117 C106 119.9(11) . .
C109 C117 H117 120.1 . .
C106 C117 H117 120.1 . .
C115 C118 C100 115.6(14) . .
C115 C118 H118 122.2 . .
C100 C118 H118 122.2 . .
C120 C119 C108 117.8(15) . .
C120 C119 H119 121.1 . .
C108 C119 H119 121.1 . .
C119 C120 C114 121.4(14) . .
C119 C120 H120 119.3 . .
C114 C120 H120 119.3 . .
C61 N1 P1 119.6(5) . .
C61 N1 P2 120.6(5) . .
P1 N1 P2 115.6(3) . .
C94 N2 C90 120.0(8) . .
C33 N3 P4 120.7(5) . .
C33 N3 P3 119.0(5) . .
P4 N3 P3 115.3(3) . .
C85 N4 C39 115.6(10) . .
C27 N5 P5 118.8(4) . .
C27 N5 P6 120.2(5) . .
P5 N5 P6 115.2(3) . .
C20 N6 C82 116.5(7) . .
C26 N7 P8 122.1(4) . .
C26 N7 P7 122.8(4) . .
P8 N7 P7 114.9(3) . .
C114 N8 C44 114.4(11) . .
N1 P1 C4 105.6(3) . .
N1 P1 C5 108.8(3) . .
C4 P1 C5 104.3(3) . .
N1 P1 Au1 109.52(18) . .
C4 P1 Au1 111.7(2) . .
C5 P1 Au1 116.2(2) . .
N1 P2 C32 106.3(3) . .
N1 P2 C6 104.3(3) . .
C32 P2 C6 103.2(3) . .
N1 P2 Au2 114.9(2) . .
C32 P2 Au2 113.3(3) . .
C6 P2 Au2 113.8(2) . .
N3 P3 C3 103.6(3) . .
N3 P3 C13 106.6(3) . .
C3 P3 C13 105.9(3) . .
N3 P3 Au3 110.59(19) . .
C3 P3 Au3 120.2(2) . .
C13 P3 Au3 109.2(2) . .
N3 P4 C29 108.1(3) . .
N3 P4 C11 105.7(3) . .
C29 P4 C11 107.9(3) . .
N3 P4 Au4 109.69(19) . .
C29 P4 Au4 114.2(2) . .
C11 P4 Au4 110.9(2) . .
N5 P5 C18 106.5(3) . .
N5 P5 C2 110.3(3) . .
C18 P5 C2 102.6(3) . .
N5 P5 Au5 110.26(19) . .
C18 P5 Au5 112.5(2) . .
C2 P5 Au5 114.2(2) . .
N5 P6 C15 105.0(3) . .
N5 P6 C1 105.1(3) . .
C15 P6 C1 102.5(3) . .
N5 P6 Au6 114.03(18) . .
C15 P6 Au6 116.5(3) . .
C1 P6 Au6 112.4(2) . .
N7 P7 C8 105.5(3) . .
N7 P7 C16 107.2(3) . .
C8 P7 C16 104.0(3) . .
N7 P7 Au7 106.71(18) . .
C8 P7 Au7 118.4(2) . .
C16 P7 Au7 114.2(2) . .
N7 P8 C17 109.6(3) . .
N7 P8 C28 107.4(3) . .
C17 P8 C28 105.0(4) . .
N7 P8 Au8 111.83(18) . .
C17 P8 Au8 111.9(2) . .
C28 P8 Au8 110.7(3) . .
F2' P9 F6 91.7(17) . .
F2' P9 F4 152.1(19) . .
F6 P9 F4 87.8(14) . .
F2' P9 F3' 120(2) . .
F6 P9 F3' 86.1(10) . .
F4 P9 F3' 32.4(17) . .
F2' P9 F2 26.2(18) . .
F6 P9 F2 87.2(9) . .
F4 P9 F2 174.6(15) . .
F3' P9 F2 145(2) . .
F2' P9 F1 123(2) . .
F6 P9 F1 76(2) . .
F4 P9 F1 84(2) . .
F3' P9 F1 115(3) . .
F2 P9 F1 97(2) . .
F2' P9 F4' 140(2) . .
F6 P9 F4' 120.1(13) . .
F4 P9 F4' 59.7(14) . .
F3' P9 F4' 87.8(16) . .
F2 P9 F4' 124.9(16) . .
F1 P9 F4' 54(2) . .
F2' P9 F1' 80.0(17) . .
F6 P9 F1' 98.3(13) . .
F4 P9 F1' 127.6(14) . .
F3' P9 F1' 159.8(19) . .
F2 P9 F1' 55.3(12) . .
F1 P9 F1' 48.6(18) . .
F4' P9 F1' 72.9(16) . .
F2' P9 F3 66.8(16) . .
F6 P9 F3 86.8(8) . .
F4 P9 F3 85.3(11) . .
F3' P9 F3 52.9(17) . .
F2 P9 F3 92.3(14) . .
F1 P9 F3 160(2) . .
F4' P9 F3 132.2(10) . .
F1' P9 F3 146.6(10) . .
F2' P9 F5 80.7(16) . .
F6 P9 F5 168.5(9) . .
F4 P9 F5 94.9(14) . .
F3' P9 F5 90.2(13) . .
F2 P9 F5 89.6(10) . .
F1 P9 F5 116(2) . .
F4' P9 F5 70.5(11) . .
F1' P9 F5 88.9(11) . .
F3 P9 F5 82.3(7) . .
F13 P10 F13 180.0(5) 3_665 .
F13 P10 F15 90.1(4) 3_665 .
F13 P10 F15 89.9(4) . .
F13 P10 F15 89.9(4) 3_665 3_665
F13 P10 F15 90.1(4) . 3_665
F15 P10 F15 180.0(5) . 3_665
F13 P10 F14 89.3(4) 3_665 .
F13 P10 F14 90.7(4) . .
F15 P10 F14 89.4(4) . .
F15 P10 F14 90.6(4) 3_665 .
F13 P10 F14 90.7(4) 3_665 3_665
F13 P10 F14 89.3(4) . 3_665
F15 P10 F14 90.6(4) . 3_665
F15 P10 F14 89.4(4) 3_665 3_665
F14 P10 F14 180.0(8) . 3_665
F10 P11 F12 88.4(12) . .
F10 P11 F7 92.1(8) . .
F12 P11 F7 87.3(7) . .
F10 P11 F8 173.3(13) . .
F12 P11 F8 84.9(10) . .
F7 P11 F8 87.4(6) . .
F10 P11 F11 91.6(13) . .
F12 P11 F11 176.1(8) . .
F7 P11 F11 88.8(7) . .
F8 P11 F11 95.0(11) . .
F10 P11 F9 89.4(8) . .
F12 P11 F9 90.8(7) . .
F7 P11 F9 177.6(8) . .
F8 P11 F9 90.9(7) . .
F11 P11 F9 93.1(7) . .
Au9 S1 Au8 92.51(5) . .
Au9 S1 Au1 110.98(6) . .
Au8 S1 Au1 83.81(4) . .
Au10 S2 Au2 90.62(5) . .
Au10 S2 Au3 102.28(5) . .
Au2 S2 Au3 87.41(6) . .
Au9 S3 Au5 111.85(6) . .
Au9 S3 Au4 95.48(5) . .
Au5 S3 Au4 83.35(4) . .
Au10 S4 Au6 90.75(5) . .
Au10 S4 Au7 105.51(5) . .
Au6 S4 Au7 86.28(6) . .
N9 C122 C121 151(3) . .
C124 C123 H12D 109.5 . .
C124 C123 H12E 109.5 . .
H12D C123 H12E 109.5 . .
C124 C123 H12F 109.5 . .
H12D C123 H12F 109.5 . .
H12E C123 H12F 109.5 . .
N10 C124 C123 176(4) . .

loop_
_geom_bond_atom_site_label_1
_geom_bond_atom_site_label_2
_geom_bond_distance
_geom_bond_site_symmetry_2
Au1 P1 2.2648(15) .
Au1 S1 2.3241(13) .
Au1 Au8 3.1033(6) .
Au1 Au2 3.1397(6) .
Au2 P2 2.2671(16) .
Au2 S2 2.3232(16) .
Au2 Au3 3.2181(7) .
Au2 Au10 3.2928(6) .
Au3 P3 2.2730(16) .
Au3 S2 2.3343(15) .
Au3 Au4 3.0746(8) .
Au3 Au9 3.1217(6) .
Au4 P4 2.2667(16) .
Au4 S3 2.3230(14) .
Au4 Au5 3.0890(9) .
Au5 P5 2.2639(17) .
Au5 S3 2.3227(16) .
Au5 Au6 3.2059(6) .
Au6 P6 2.2678(17) .
Au6 S4 2.3277(16) .
Au6 Au7 3.1859(12) .
Au6 Au10 3.2988(6) .
Au7 P7 2.2722(15) .
Au7 S4 2.3313(15) .
Au7 Au8 3.0768(10) .
Au7 Au9 3.1938(6) .
Au8 P8 2.2697(15) .
Au8 S1 2.3223(14) .
Au8 Au9 3.3511(6) .
Au9 S1 2.3165(15) .
Au9 S3 2.3173(14) .
Au9 Au10 3.0571(9) .
Au10 S4 2.3070(15) .
Au10 S2 2.3084(15) .
C1 C10 1.389(9) .
C1 C7 1.397(9) .
C1 P6 1.821(6) .
C2 C23 1.386(9) .
C2 C14 1.397(9) .
C2 P5 1.823(6) .
C3 C106 1.375(11) .
C3 C35 1.395(9) .
C3 P3 1.802(7) .
C4 C41 1.398(10) .
C4 C38 1.404(9) .
C4 P1 1.801(6) .
C5 C21 1.390(9) .
C5 C60 1.393(11) .
C5 P1 1.817(7) .
C6 C9 1.395(9) .
C6 C24 1.413(9) .
C6 P2 1.814(7) .
C7 C12 1.397(8) .
C7 H7 0.9500 .
C8 C22 1.396(9) .
C8 C51 1.398(9) .
C8 P7 1.807(6) .
C9 C36 1.394(10) .
C9 H9 0.9500 .
C10 C19 1.380(9) .
C10 H10 0.9500 .
C11 C42 1.380(10) .
C11 C112 1.382(11) .
C11 P4 1.811(7) .
C12 C30 1.372(9) .
C12 H12 0.9500 .
C13 C54 1.368(10) .
C13 C25 1.400(10) .
C13 P3 1.819(7) .
C14 C43 1.386(9) .
C14 H14 0.9500 .
C15 C63 1.367(12) .
C15 C68 1.419(12) .
C15 P6 1.811(7) .
C16 C49 1.381(10) .
C16 C56 1.397(11) .
C16 P7 1.823(6) .
C17 C77 1.387(10) .
C17 C50 1.394(10) .
C17 P8 1.805(8) .
C18 C45 1.388(10) .
C18 C37 1.392(10) .
C18 P5 1.812(6) .
C19 C30 1.378(10) .
C19 H19 0.9500 .
C20 N6 1.295(12) .
C20 C83 1.429(10) .
C20 C27 1.551(11) .
C21 C53 1.387(10) .
C21 H21 0.9500 .
C22 C74 1.363(11) .
C22 H22 0.9500 .
C23 C40 1.399(9) .
C23 H23 0.9500 .
C24 C31 1.378(11) .
C24 H24 0.9500 .
C25 C47 1.386(11) .
C25 H25 0.9500 .
C26 N7 1.482(7) .
C26 C44 1.575(12) .
C26 H26A 0.9900 .
C26 H26B 0.9900 .
C27 N5 1.493(8) .
C27 H27A 0.9900 .
C27 H27B 0.9900 .
C28 C100 1.405(13) .
C28 C71 1.410(15) .
C28 P8 1.806(7) .
C29 C46 1.377(10) .
C29 C88 1.393(10) .
C29 P4 1.808(7) .
C30 H30 0.9500 .
C31 C34 1.382(12) .
C31 H31 0.9500 .
C32 C67 1.379(11) .
C32 C69 1.394(12) .
C32 P2 1.810(7) .
C33 N3 1.485(8) .
C33 C39 1.544(11) .
C33 H33A 0.9900 .
C33 H33B 0.9900 .
C34 C36 1.388(11) .
C34 H34 0.9500 .
C35 C80 1.392(11) .
C35 H35 0.9500 .
C36 H36 0.9500 .
C37 C72 1.390(10) .
C37 H37 0.9500 .
C38 C55 1.385(10) .
C38 H38 0.9500 .
C39 C79 1.310(14) .
C39 N4 1.394(13) .
C40 C48 1.374(11) .
C40 H40 0.9500 .
C41 C58 1.375(11) .
C41 H41 0.9500 .
C42 C62 1.385(10) .
C42 H42 0.9500 .
C43 C48 1.377(11) .
C43 H43 0.9500 .
C44 C108 1.320(15) .
C44 N8 1.393(12) .
C45 C75 1.390(11) .
C45 H45 0.9500 .
C46 C73 1.397(10) .
C46 H46 0.9500 .
C47 C52 1.367(12) .
C47 H47 0.9500 .
C48 H48 0.9500 .
C49 C57 1.407(11) .
C49 H49 0.9500 .
C50 C96 1.391(12) .
C50 H50 0.9500 .
C51 C76 1.373(12) .
C51 H51 0.9500 .
C52 C86 1.362(13) .
C52 H52 0.9500 .
C53 C101 1.360(12) .
C53 H53 0.9500 .
C54 C86 1.405(11) .
C54 H54 0.9500 .
C55 C66 1.380(13) .
C55 H55 0.9500 .
C56 C81 1.400(11) .
C56 H56 0.9500 .
C57 C70 1.382(14) .
C57 H57 0.9500 .
C58 C66 1.369(13) .
C58 H58 0.9500 .
C59 C78 1.358(14) .
C59 C95 1.405(15) .
C59 H59 0.9500 .
C60 C107 1.384(12) .
C60 H60 0.9500 .
C61 C90 1.392(13) .
C61 N1 1.475(9) .
C61 H61A 0.9900 .
C61 H61B 0.9900 .
C62 C99 1.367(12) .
C62 H62 0.9500 .
C63 C98 1.406(11) .
C63 H63 0.9500 .
C64 C73 1.364(11) .
C64 C89 1.379(13) .
C64 H64 0.9500 .
C65 C72 1.357(13) .
C65 C75 1.373(13) .
C65 H65 0.9500 .
C66 H66 0.9500 .
C67 C95 1.386(12) .
C67 H67 0.9500 .
C68 C102 1.375(12) .
C68 H68 0.9500 .
C69 C78 1.404(11) .
C69 H69 0.9500 .
C70 C81 1.383(15) .
C70 H70 0.9500 .
C71 C111 1.396(13) .
C71 H71 0.9500 .
C72 H72 0.9500 .
C73 H73 0.9500 .
C74 C103 1.404(15) .
C74 H74 0.9500 .
C75 H75 0.9500 .
C76 C103 1.388(16) .
C76 H76 0.9500 .
C77 C113 1.374(13) .
C77 H77 0.9500 .
C78 H78 0.9500 .
C79 C110 1.405(14) .
C79 H79 0.9500 .
C80 C109 1.404(16) .
C80 H80 0.9500 .
C81 H81 0.9500 .
C82 N6 1.337(11) .
C82 C97 1.387(12) .
C82 H82 0.9500 .
C83 C84 1.369(13) .
C83 H83 0.9500 .
C84 C97 1.359(15) .
C84 H84 0.9500 .
C85 C104 1.358(17) .
C85 N4 1.391(12) .
C85 H85 0.9500 .
C86 H86 0.9500 .
C87 C98 1.369(17) .
C87 C102 1.405(19) .
C87 H87 0.9500 .
C88 C89 1.391(12) .
C88 H88 0.9500 .
C89 H89 0.9500 .
C90 C91 1.3900 .
C90 N2 1.390(12) .
C91 C92 1.3900 .
C91 H91 0.9500 .
C92 C93 1.3900 .
C92 H92 0.9500 .
C93 C94 1.3900 .
C93 H93 0.9500 .
C94 N2 1.390(13) .
C94 H94 0.9500 .
C95 H95 0.9500 .
C96 C105 1.366(13) .
C96 H96 0.9500 .
C97 H97 0.9500 .
C98 H98 0.9500 .
C99 C116 1.377(15) .
C99 H99 0.9500 .
C100 C118 1.390(15) .
C100 H100 0.9500 .
C101 C107 1.407(14) .
C101 H101 0.9500 .
C102 H102 0.9500 .
C103 H103 0.9500 .
C104 C110 1.304(19) .
C104 H104 0.9500 .
C105 C113 1.372(14) .
C105 H105 0.9500 .
C106 C117 1.396(13) .
C106 H106 0.9500 .
C107 H107 0.9500 .
C108 C119 1.369(16) .
C108 H108 0.9500 .
C109 C117 1.364(18) .
C109 H109 0.9500 .
C110 H110 0.9500 .
C111 C115 1.42(2) .
C111 H111 0.9500 .
C112 C116 1.382(14) .
C112 H112 0.9500 .
C113 H113 0.9500 .
C114 N8 1.354(15) .
C114 C120 1.44(2) .
C114 H114 0.9500 .
C115 C118 1.36(2) .
C115 H115 0.9500 .
C116 H116 0.9500 .
C117 H117 0.9500 .
C118 H118 0.9500 .
C119 C120 1.33(2) .
C119 H119 0.9500 .
C120 H120 0.9500 .
F1 P9 1.53(3) .
F2 P9 1.529(19) .
F3 P9 1.594(14) .
F4 P9 1.522(17) .
F5 P9 1.618(10) .
F6 P9 1.518(10) .
F7 P11 1.528(9) .
F8 P11 1.550(15) .
F9 P11 1.618(10) .
F10 P11 1.479(16) .
F11 P11 1.588(14) .
F12 P11 1.501(15) .
F13 P10 1.583(6) .
F14 P10 1.649(9) .
F15 P10 1.601(6) .
N1 P1 1.703(6) .
N1 P2 1.719(6) .
N3 P4 1.703(6) .
N3 P3 1.733(5) .
N5 P5 1.709(5) .
N5 P6 1.724(5) .
N7 P8 1.700(5) .
N7 P7 1.733(5) .
P9 F2' 1.50(3) .
P9 F3' 1.53(2) .
P9 F4' 1.538(17) .
P9 F1' 1.556(17) .
P10 F13 1.583(6) 3_665
P10 F15 1.601(6) 3_665
P10 F14 1.649(9) 3_665
C121 C122 1.45(6) .
C121 H12A 0.9800 .
C121 H12B 0.9800 .
C121 H12C 0.9800 .
C122 N9 1.15(3) .
C123 C124 1.44(4) .
C123 H12D 0.9800 .
C123 H12E 0.9800 .
C123 H12F 0.9800 .
C124 N10 1.11(5) .
